data_7114949
loop_
_publ_author_name
'Shieh, Minghuey'
'Ho, Li-Fang'
'Jang, Li-Fing'
'Ueng, Chuen-Her'
'Peng, Shie-Ming'
'Liu, Yi-Huang'

_publ_section_title
;
 First selenium-capped carbonyltrichromium complex
 [Se2Cr3(CO)10]2&#x2212;: a novel Cr3 ring cluster
;
_journal_issue 11
_journal_name_full 'Chemical Communications'
_journal_page_first 1014
_journal_paper_doi 10.1039/b101283p
_journal_year 2001
_chemical_formula_moiety 'C10 Cr3 N2 O10 Se2 . 2 C8 H20 N '
_chemical_formula_sum 'C26 H40 Cr3 N2 O10 Se2'
_chemical_formula_weight 854.51
_chemical_name_systematic ?
_space_group_IT_number 63
_symmetry_cell_setting orthorhombic
_symmetry_space_group_name_Hall '-C 2c 2'
_symmetry_space_group_name_H-M 'C m c m'
_cell_angle_alpha 90.0
_cell_angle_beta 90.0
_cell_angle_gamma 90.0
_cell_formula_units_Z 4
_cell_length_a 8.607(3)
_cell_length_b 24.591(8)
_cell_length_c 15.941(4)
_cell_measurement_reflns_used 25
_cell_measurement_temperature 293
_cell_measurement_theta_max 14.10
_cell_measurement_theta_min 10.20
_cell_volume 3374.0(18)
_computing_data_reduction 'NRCVAX DATRD2'
_computing_molecular_graphics NRCVAX
_computing_publication_material 'NRCVAX TABLES Jan 94 Version'
_computing_structure_refinement 'NRCVAX LSTSQ'
_computing_structure_solution 'NRCVAX SOLVER'
_diffrn_ambient_temperature 293
_diffrn_measurement_device 'Nonius CAD-4    '
_diffrn_measurement_method 'Theta/2theta scan b/P/b '
_diffrn_radiation_monochromator graphite
_diffrn_radiation_source 'xray tube'
_diffrn_radiation_type 'Molybdenum K\a'
_diffrn_radiation_wavelength 0.70930
_diffrn_reflns_av_R_equivalents 0.000
_diffrn_reflns_limit_h_max 10
_diffrn_reflns_limit_h_min 0
_diffrn_reflns_limit_k_max 29
_diffrn_reflns_limit_k_min 0
_diffrn_reflns_limit_l_max 18
_diffrn_reflns_limit_l_min 0
_diffrn_reflns_number 1656
_diffrn_reflns_theta_max 24.94
_diffrn_reflns_theta_min 0.00
_diffrn_standards_interval_count 300
_diffrn_standards_interval_time 7200
_diffrn_standards_number 3
_exptl_absorpt_coefficient_mu 3.16
_exptl_absorpt_correction_T_max 0.4937
_exptl_absorpt_correction_T_min 0.4244
_exptl_absorpt_correction_type empirical
_exptl_crystal_density_diffrn 1.682
_exptl_crystal_F_000 1720
_exptl_crystal_size_max 0.25
_exptl_crystal_size_mid 0.21
_exptl_crystal_size_min 0.15
_refine_diff_density_max 0.76
_refine_diff_density_min -0.72
_refine_ls_goodness_of_fit_obs 2.33
_refine_ls_matrix_type full
_refine_ls_number_parameters 139
_refine_ls_number_reflns 903
_refine_ls_R_factor_all 0.132
_refine_ls_R_factor_obs 0.059
_refine_ls_shift/esd_max 0.000
_refine_ls_structure_factor_coef F
_refine_ls_weighting_details 'w = 1/\s^2^(F)'
_refine_ls_weighting_scheme calc
_refine_ls_wR_factor_all 0.049
_refine_ls_wR_factor_obs 0.047
_reflns_number_observed 904
_reflns_number_total 1656
_reflns_observed_criterion 'Inet > 2.5\s(Inet)'
_cod_data_source_file b101283p.txt
_cod_data_source_block Complex_1
_cod_depositor_comments
;
The following automatic conversions were performed:

'_symmetry_cell_setting' value 'Orthorhombic' changed to
'orthorhombic' according to
/usr/data/users/saulius/automatic-downloads/retrospective/RSC/lib/dictionaries/cif_core.dic
dictionary named 'cif_core.dic' version 2.4.2 from 2011-04-26.

Automatic conversion script
Id: cif_fix_values 2281 2013-09-26 08:29:07Z andrius 

The following automatic conversions were performed:

'_refine_ls_weighting_scheme' value '1/\s^2^(F)' was changed to
'calc'. New tag '_refine_ls_weighting_details' was created. The value
of the new tag was set to 'w = 1/\s^2^(F)'.

Automatic conversion script
Id: cif_fix_values 3143 2015-03-26 13:38:13Z robertas 
;
_cod_original_sg_symbol_H-M 'C mcm'
_cod_original_formula_sum 'C26 H40 Cr3 N2 O10 Se2 '
_cod_database_code 7114949

loop_
_symmetry_equiv_pos_as_xyz
x,y,z
-x,-y,-z
1/2+x,1/2+y,z
1/2-x,1/2-y,-z
-x,y,z
x,-y,-z
1/2-x,1/2+y,z
1/2+x,1/2-y,-z
x,-y,1/2+z
-x,y,1/2-z
1/2+x,1/2-y,1/2+z
1/2-x,1/2+y,1/2-z
-x,-y,1/2+z
x,y,1/2-z
1/2-x,1/2-y,1/2+z
1/2+x,1/2+y,1/2-z

loop_
_atom_site_aniso_label
_atom_site_aniso_U_11
_atom_site_aniso_U_22
_atom_site_aniso_U_33
_atom_site_aniso_U_12
_atom_site_aniso_U_13
_atom_site_aniso_U_23
_atom_site_aniso_type_symbol
Se 0.0370(11) 0.0392(10) 0.0498(10) -0.0024(11) 0.00000 0.00000 Se
Cr1 0.043(3) 0.0336(24) 0.0311(23) 0.00000 0.00000 0.00000 Cr
Cr2 0.0502(21) 0.0457(19) 0.0403(18) 0.00000 0.00000 -0.0071(16) Cr
O1 0.120(14) 0.062(10) 0.042(9) 0.00000 0.00000 0.002(8) O
O2 0.058(10) 0.064(9) 0.047(7) 0.014(8) 0.00000 0.00000 O
O3 0.079(8) 0.122(9) 0.068(6) -0.005(8) -0.011(7) -0.007(7) O
O4 0.120(14) 0.056(9) 0.112(14) 0.00000 0.00000 -0.018(11) O
N1 0.039(14) 0.049(14) 0.059(16) 0.00000 0.00000 -0.009(13) N
N2 0.033(12) 0.030(12) 0.042(13) 0.00000 0.00000 0.00000 N
C1 0.060(14) 0.071(15) 0.029(11) 0.00000 0.00000 -0.002(11) C
C2 0.050(13) 0.043(11) 0.021(9) 0.010(10) 0.00000 0.00000 C
C3 0.043(9) 0.102(13) 0.073(11) -0.003(10) -0.005(9) -0.017(10) C
C4 0.072(16) 0.028(11) 0.088(16) 0.00000 0.00000 0.001(13) C
C5 0.053(18) 0.055(17) 0.058(18) -0.026(15) -0.029(16) 0.000(14) C
C5' 0.037(17) 0.048(16) 0.057(18) -0.016(13) -0.004(14) 0.031(14) C
C6 0.114(20) 0.069(15) 0.025(11) 0.00000 0.00000 0.012(11) C
C7 0.32(4) 0.048(14) 0.023(12) 0.00000 0.00000 -0.026(11) C
C8 0.036(15) 0.058(18) 0.053(15) 0.004(14) 0.015(13) -0.010(13) C
C8' 0.058(19) 0.048(17) 0.061(19) -0.004(15) 0.015(15) -0.009(13) C
C9 0.113(21) 0.074(16) 0.046(14) 0.00000 0.00000 0.033(13) C
C10 0.31(4) 0.041(13) 0.013(10) 0.00000 0.00000 0.003(11) C

loop_
_atom_site_label
_atom_site_fract_x
_atom_site_fract_y
_atom_site_fract_z
_atom_site_U_iso_or_equiv
_atom_site_thermal_displace_type
_atom_site_refinement_flags
_atom_site_type_symbol
Se 0.29225(22) 0.34900(7) 0.25000 0.0420(11) Uij S Se
Cr1 0.50000 0.42434(15) 0.25000 0.0359(25) Uij S Cr
Cr2 0.50000 0.32470(12) 0.15892(18) 0.0454(19) Uij S Cr
O1 0.50000 0.4506(5) 0.0670(8) 0.074(11) Uij S O
O2 0.2509(15) 0.5081(5) 0.25000 0.056(8) Uij S O
O3 0.2661(12) 0.3320(4) 0.0199(5) 0.089(8) Uij . O
O4 0.50000 0.2047(5) 0.1506(10) 0.096(13) Uij S O
N1 0.50000 0.00000 0.00000 0.049(14) Uij S N
N2 0.00000 0.1743(8) 0.25000 0.035(12) Uij S N
C1 0.50000 0.4337(8) 0.1344(11) 0.053(13) Uij S C
C2 0.3461(20) 0.4749(6) 0.25000 0.038(11) Uij S C
C3 0.3563(15) 0.3287(6) 0.0763(8) 0.073(11) Uij . C
C4 0.50000 0.2520(7) 0.1545(14) 0.063(15) Uij S C
C5 0.621(3) 0.0362(9) 0.0597(15) 0.055(16) Uij . C
C5' 0.590(3) 0.0335(9) -0.0612(15) 0.047(15) Uij . C
C6 0.50000 0.0724(8) -0.1161(11) 0.069(16) Uij S C
C7 0.50000 0.0766(8) 0.1116(11) 0.13(3) Uij S C
C8 0.116(3) 0.1394(8) 0.2045(12) 0.049(14) Uij . C
C8' 0.102(3) 0.2112(9) 0.2003(14) 0.056(16) Uij . C
C9 0.00000 0.2503(8) 0.1425(12) 0.078(17) Uij S C
C10 0.00000 0.0995(7) 0.1417(10) 0.121(24) Uij S C
H5 0.693 0.060 0.016 0.0565 Uiso . H
H5' 0.690 0.009 0.095 0.0565 Uiso . H
Ha5 0.618 0.017 0.000 0.0485 Uiso . H
Ha5' 0.650 0.052 -0.006 0.0485 Uiso . H
H6 0.558 0.073 -0.179 0.0662 Uiso . H
H6' 0.500 0.112 -0.089 0.0662 Uiso S H
H7 0.453 0.076 0.177 0.0835 Uiso . H
H7' 0.500 0.120 0.102 0.0835 Uiso S H
H8 0.169 0.176 0.177 0.0606 Uiso . H
H8' 0.198 0.119 0.248 0.0604 Uiso . H
Ha8 0.174 0.236 0.238 0.0606 Uiso . H
Ha8' 0.184 0.187 0.162 0.0606 Uiso . H
H9 0.081 0.264 0.092 0.0666 Uiso . H
H9' 0.000 0.214 0.095 0.0666 Uiso S H
H10 0.021 0.112 0.076 0.0796 Uiso . H
H10' 0.000 0.055 0.142 0.0796 Uiso S H

loop_
_atom_type_symbol
_atom_type_scat_dispersion_real
_atom_type_scat_dispersion_imag
_atom_type_scat_source
C 0.003 0.002 'International Tables Vol. IV Table 2.2B'
H 0.000 0.000 'International Tables Vol. IV Table 2.2B'
Cr 0.321 0.624 'International Tables Vol. IV Table 2.2B'
N 0.006 0.003 'International Tables Vol. IV Table 2.2B'
O 0.011 0.006 'International Tables Vol. IV Table 2.2B'
Se -0.093 2.226 'International Tables Vol. IV Table 2.2B'

loop_
_geom_angle_atom_site_label_1
_geom_angle_atom_site_label_2
_geom_angle_atom_site_label_3
_geom_angle
Cr1 Se Cr2 70.06(9)
Cr1 Se Cr2a 70.06(9)
Cr2 Se Cr2a 75.20(10)
Se Cr1 Sea 87.97(13)
Se Cr1 Cr2 51.75(8)
Se Cr1 Cr2a 51.75(8)
Se Cr1 C1 95.1(4)
Se Cr1 C1a 95.1(4)
Se Cr1 C2 89.2(5)
Se Cr1 C2a 177.2(5)
Sea Cr1 Cr2 51.75(8)
Sea Cr1 Cr2a 51.75(8)
Sea Cr1 C1 95.1(4)
Sea Cr1 C1a 95.1(4)
Sea Cr1 C2 177.2(5)
Sea Cr1 C2a 89.2(5)
Cr2 Cr1 Cr2a 61.30(12)
Cr2 Cr1 C1 66.5(6)
Cr2 Cr1 C1a 127.8(6)
Cr2 Cr1 C2 126.1(4)
Cr2 Cr1 C2a 126.1(4)
Cr2a Cr1 C1 127.8(6)
Cr2a Cr1 C1a 66.5(6)
Cr2a Cr1 C2 126.1(4)
Cr2a Cr1 C2a 126.1(4)
C1 Cr1 C1a 165.7(9)
C1 Cr1 C2 85.1(4)
C1 Cr1 C2a 85.1(4)
C1a Cr1 C2 85.1(4)
C1a Cr1 C2a 85.1(4)
C2 Cr1 C2a 93.7(8)
Se Cr2 Sea 97.43(11)
Se Cr2 Cr1 58.19(7)
Se Cr2 Cr2a 52.40(6)
Se Cr2 C3 85.2(4)
Se Cr2 C3a 160.8(5)
Se Cr2 C4 105.9(4)
Sea Cr2 Cr1 58.19(7)
Sea Cr2 Cr2a 52.40(6)
Sea Cr2 C3 160.8(5)
Sea Cr2 C3a 85.2(4)
Sea Cr2 C4 105.9(4)
Cr1 Cr2 Cr2a 59.35(9)
Cr1 Cr2 C3 108.9(5)
Cr1 Cr2 C3a 108.9(5)
Cr1 Cr2 C4 151.6(7)
Cr2a Cr2 C3 136.7(4)
Cr2a Cr2 C3a 136.7(4)
Cr2a Cr2 C4 92.2(7)
C3 Cr2 C3a 86.3(6)
C3 Cr2 C4 91.5(7)
C3a Cr2 C4 91.5(7)
Cr1 C1 O1 166.1(16)
Cr1 C2 O2 178.2(15)
Cr2 C3 O3 177.4(12)
Cr2 C4 O4 179.2(19)

loop_
_geom_bond_atom_site_label_1
_geom_bond_atom_site_label_2
_geom_bond_distance
Se Cr1 2.575(3)
Se Cr2 2.3797(24)
Se Cr2a 2.3797(24)
Cr1 Sea 2.575(3)
Cr1 Cr2 2.848(4)
Cr1 Cr2a 2.848(4)
Cr1 C1 1.857(18)
Cr1 C1a 1.857(18)
Cr1 C2 1.816(17)
Cr1 C2a 1.816(17)
Cr2 Sea 2.3797(24)
Cr2 Cr2a 2.904(6)
Cr2 C3 1.809(13)
Cr2 C3a 1.809(13)
Cr2 C4 1.789(18)
O1 C1 1.151(22)
O2 C2 1.158(21)
O3 C3 1.191(16)
O4 C4 1.166(22)
